data_4344287
loop_
_publ_author_name
'Rollo, J.R.'
'Robinson, W.T.'
'Burns, G.R.'
'Clark, R.J.H.'
'Dawes, H.M.'
'Hursthouse, M.B.'

_publ_section_title
;
 A new polymorph of tetraphosphorus triselenide, alpha'P4 Se3: An x-ray,
 Raman, and XPS study of the normal crystalline phases and a DSC study of
 the crystalline and the orientationally disordered phases of P4 Se3
;
_journal_name_full 'Inorganic Chemistry'
_journal_page_first 2889
_journal_page_last 2894
_journal_volume 29
_journal_year 1990
_chemical_formula_sum 'P4 Se3'
_space_group_IT_number 62
_symmetry_space_group_name_Hall '-P 2ac 2n'
_symmetry_space_group_name_H-M 'P n m a'
_cell_angle_alpha 90
_cell_angle_beta 90
_cell_angle_gamma 90
_cell_formula_units_Z 8
_cell_length_a 10.977
_cell_length_b 9.845
_cell_length_c 13.803
_cell_volume 1491.670
_citation_journal_id_ASTM INOCAJ
_cod_data_source_file Rollo_INOCAJ_1990_1826.cif
_cod_data_source_block P4Se3
_cod_original_cell_volume 1491.671
_cod_database_code 4344287

loop_
_symmetry_equiv_pos_as_xyz
x,y,z
-x+1/2,-y,z+1/2
x+1/2,-y+1/2,-z+1/2
-x,y+1/2,-z
-x,-y,-z
x-1/2,y,-z-1/2
-x-1/2,y-1/2,z-1/2
x,-y-1/2,z

loop_
_atom_site_label
_atom_site_type_symbol
_atom_site_fract_x
_atom_site_fract_y
_atom_site_fract_z
_atom_site_occupancy
_atom_site_U_iso_or_equiv
Se4 Se 0.0674 0.75 0.8554 1 0.0
P1 P -0.427 0.1377 0.7503 1 0.0
P4 P -0.2379 0.6371 0.8375 1 0.0
P3 P -0.5331 0.25 0.9696 1 0.0
P2 P -0.2781 0.25 0.8246 1 0.0
P6 P -0.0241 0.75 0 1 0.0
Se1 Se -0.5568 0.0761 0.8665 1 0.0
Se2 Se -0.3311 0.25 0.9812 1 0.0
Se3 Se -0.1538 0.5769 0.9777 1 0.0
P5 P -0.0948 0.75 0.7584 1 0.0
